data_4028732
loop_
_publ_author_name
'Yu Peng'
'Long Luo'
'Chang-Song Yan'
'Jian-Jian Zhang'
'Ya-Wen Wang'

_publ_section_title
;
 Ni-Catalyzed Reductive Homocoupling of Unactivated Alkyl Bromides at Room
 Temperature and Its Synthetic Application
;
_journal_name_full 'Journal of Organic Chemistry'
_journal_page_first 10960
_journal_page_last 10967
_journal_paper_doi 10.1021/jo401936v
_journal_volume 78
_journal_year 2013
_chemical_formula_moiety 'C10 H18 N O2'
_chemical_formula_sum 'C10 H18 N O2'
_chemical_formula_weight 184.25
_chemical_name_systematic
; 
 ? 
;
_space_group_IT_number 14
_symmetry_cell_setting monoclinic
_symmetry_space_group_name_Hall '-P 2ybc'
_symmetry_space_group_name_H-M 'P 1 21/c 1'
_atom_sites_solution_hydrogens geom
_atom_sites_solution_primary direct
_atom_sites_solution_secondary difmap
_audit_creation_method SHELXL-97
_cell_angle_alpha 90.00
_cell_angle_beta 97.41(4)
_cell_angle_gamma 90.00
_cell_formula_units_Z 4
_cell_length_a 9.259(4)
_cell_length_b 6.367(2)
_cell_length_c 18.158(12)
_cell_measurement_reflns_used 1346
_cell_measurement_temperature 282(4)
_cell_measurement_theta_max 27.7210
_cell_measurement_theta_min 3.9080
_cell_volume 1061.5(9)
_computing_cell_refinement 'Bruker SAINT'
_computing_data_collection 'Bruker APEX2'
_computing_data_reduction 'Bruker SAINT'
_computing_molecular_graphics 'Bruker SHELXTL'
_computing_publication_material 'Bruker SHELXTL'
_computing_structure_refinement 'SHELXL-97 (Sheldrick, 2008)'
_computing_structure_solution 'SHELXS-97 (Sheldrick, 2008)'
_diffrn_ambient_temperature 282(4)
_diffrn_detector_area_resol_mean 16.0733
_diffrn_measured_fraction_theta_full 0.997
_diffrn_measured_fraction_theta_max 0.997
_diffrn_measurement_device_type 'Bruker APEX-II CCD'
_diffrn_measurement_method '\f and \w scans'
_diffrn_radiation_monochromator graphite
_diffrn_radiation_source 'fine-focus sealed tube'
_diffrn_radiation_type MoK\a
_diffrn_radiation_wavelength 0.71073
_diffrn_reflns_av_R_equivalents 0.0431
_diffrn_reflns_av_sigmaI/netI 0.0523
_diffrn_reflns_limit_h_max 11
_diffrn_reflns_limit_h_min -11
_diffrn_reflns_limit_k_max 7
_diffrn_reflns_limit_k_min -7
_diffrn_reflns_limit_l_max 22
_diffrn_reflns_limit_l_min -17
_diffrn_reflns_number 4274
_diffrn_reflns_theta_full 25.50
_diffrn_reflns_theta_max 26.37
_diffrn_reflns_theta_min 3.37
_exptl_absorpt_coefficient_mu 0.079
_exptl_absorpt_correction_T_max 0.980
_exptl_absorpt_correction_T_min 0.973
_exptl_absorpt_correction_type multi-scan
_exptl_crystal_colour colourless
_exptl_crystal_density_diffrn 1.153
_exptl_crystal_description block
_exptl_crystal_F_000 404
_exptl_crystal_size_max 0.38
_exptl_crystal_size_mid 0.29
_exptl_crystal_size_min 0.25
_refine_diff_density_max 0.187
_refine_diff_density_min -0.240
_refine_diff_density_rms 0.068
_refine_ls_extinction_method none
_refine_ls_goodness_of_fit_ref 1.066
_refine_ls_hydrogen_treatment mixed
_refine_ls_matrix_type full
_refine_ls_number_parameters 121
_refine_ls_number_reflns 2154
_refine_ls_number_restraints 0
_refine_ls_restrained_S_all 1.066
_refine_ls_R_factor_all 0.0763
_refine_ls_R_factor_gt 0.0586
_refine_ls_shift/su_max 0.000
_refine_ls_shift/su_mean 0.000
_refine_ls_structure_factor_coef Fsqd
_refine_ls_weighting_details 'calc w=1/[\s^2^(Fo^2^)+(0.0673P)^2^+0.2852P] where P=(Fo^2^+2Fc^2^)/3'
_refine_ls_weighting_scheme calc
_refine_ls_wR_factor_gt 0.1498
_refine_ls_wR_factor_ref 0.1677
_reflns_number_gt 1590
_reflns_number_total 2154
_reflns_threshold_expression >2sigma(I)
_cod_data_source_file jo401936v_si_003.cif
_cod_data_source_block exp_697
_cod_database_code 4028732

loop_
_symmetry_equiv_pos_as_xyz
'x, y, z'
'-x, y+1/2, -z+1/2'
'-x, -y, -z'
'x, -y-1/2, z-1/2'

loop_
_atom_site_label
_atom_site_type_symbol
_atom_site_fract_x
_atom_site_fract_y
_atom_site_fract_z
_atom_site_U_iso_or_equiv
_atom_site_adp_type
_atom_site_occupancy
_atom_site_symmetry_multiplicity
_atom_site_calc_flag
_atom_site_refinement_flags
O1 O 0.29848(16) 0.5439(2) 0.28830(7) 0.0523(4) Uani 1 1 d .
O2 O 0.25909(18) 0.1934(2) 0.27964(8) 0.0624(5) Uani 1 1 d .
N3 N 0.15106(19) 0.4179(3) 0.19238(9) 0.0476(4) Uani 1 1 d .
C1 C 0.1087(3) 0.6302(3) 0.16891(11) 0.0504(5) Uani 1 1 d .
H1A H 0.1783 0.7298 0.1933 0.061 Uiso 1 1 calc R
H1B H 0.0138 0.6622 0.1833 0.061 Uiso 1 1 calc R
C2 C 0.1029(2) 0.6516(3) 0.08506(10) 0.0466(5) Uani 1 1 d .
H2A H 0.0679 0.7908 0.0703 0.056 Uiso 1 1 calc R
H2B H 0.2006 0.6372 0.0718 0.056 Uiso 1 1 calc R
C3 C 0.00466(19) 0.4889(3) 0.04265(9) 0.0372(4) Uani 1 1 d .
H3 H -0.0937 0.5089 0.0559 0.045 Uiso 1 1 calc R
C4 C 0.0567(2) 0.2737(3) 0.07051(11) 0.0488(5) Uani 1 1 d .
H4A H 0.1532 0.2486 0.0570 0.059 Uiso 1 1 calc R
H4B H -0.0081 0.1675 0.0464 0.059 Uiso 1 1 calc R
C5 C 0.0619(3) 0.2526(3) 0.15473(11) 0.0575(6) Uani 1 1 d .
H5A H -0.0361 0.2611 0.1681 0.069 Uiso 1 1 calc R
H5B H 0.1020 0.1167 0.1705 0.069 Uiso 1 1 calc R
C6 C 0.2383(2) 0.3707(3) 0.25588(11) 0.0440(5) Uani 1 1 d .
C7 C 0.3968(2) 0.5315(3) 0.35869(11) 0.0493(5) Uani 1 1 d .
C8 C 0.3180(3) 0.4359(5) 0.41894(13) 0.0741(8) Uani 1 1 d .
H8A H 0.2291 0.5114 0.4218 0.111 Uiso 1 1 calc R
H8B H 0.3790 0.4445 0.4658 0.111 Uiso 1 1 calc R
H8C H 0.2960 0.2914 0.4073 0.111 Uiso 1 1 calc R
C9 C 0.4317(3) 0.7600(4) 0.37443(15) 0.0816(9) Uani 1 1 d .
H9A H 0.4771 0.8183 0.3344 0.122 Uiso 1 1 calc R
H9B H 0.4968 0.7717 0.4199 0.122 Uiso 1 1 calc R
H9C H 0.3435 0.8352 0.3790 0.122 Uiso 1 1 calc R
C10 C 0.5317(3) 0.4114(5) 0.34710(14) 0.0708(7) Uani 1 1 d .
H10A H 0.5068 0.2674 0.3361 0.106 Uiso 1 1 calc R
H10B H 0.6005 0.4183 0.3914 0.106 Uiso 1 1 calc R
H10C H 0.5740 0.4717 0.3064 0.106 Uiso 1 1 calc R

loop_
_atom_site_aniso_label
_atom_site_aniso_U_11
_atom_site_aniso_U_22
_atom_site_aniso_U_33
_atom_site_aniso_U_23
_atom_site_aniso_U_13
_atom_site_aniso_U_12
O1 0.0548(9) 0.0546(8) 0.0410(8) 0.0018(6) -0.0185(6) -0.0003(7)
O2 0.0741(11) 0.0541(9) 0.0529(10) 0.0116(7) -0.0144(8) 0.0016(8)
N3 0.0570(10) 0.0451(9) 0.0360(9) 0.0024(7) -0.0116(7) -0.0038(8)
C1 0.0617(13) 0.0472(11) 0.0375(11) -0.0027(9) -0.0124(9) 0.0045(10)
C2 0.0583(12) 0.0400(10) 0.0372(10) 0.0028(8) -0.0094(9) -0.0038(9)
C3 0.0344(9) 0.0429(10) 0.0332(10) -0.0009(8) -0.0003(7) -0.0025(8)
C4 0.0620(13) 0.0421(11) 0.0385(11) -0.0011(8) -0.0082(9) -0.0073(9)
C5 0.0743(15) 0.0525(12) 0.0403(12) 0.0056(9) -0.0132(10) -0.0202(11)
C6 0.0441(10) 0.0516(11) 0.0343(10) 0.0021(9) -0.0024(8) 0.0014(9)
C7 0.0433(10) 0.0654(13) 0.0348(10) 0.0027(9) -0.0120(8) 0.0042(10)
C8 0.0607(15) 0.120(2) 0.0401(12) 0.0053(13) -0.0008(10) -0.0040(15)
C9 0.094(2) 0.0756(17) 0.0640(17) -0.0055(13) -0.0337(14) -0.0050(15)
C10 0.0469(13) 0.0975(19) 0.0647(16) -0.0029(13) -0.0056(11) 0.0084(13)

loop_
_atom_type_symbol
_atom_type_description
_atom_type_scat_dispersion_real
_atom_type_scat_dispersion_imag
_atom_type_scat_source
C C 0.0033 0.0016 'International Tables Vol C Tables 4.2.6.8 and 6.1.1.4'
H H 0.0000 0.0000 'International Tables Vol C Tables 4.2.6.8 and 6.1.1.4'
N N 0.0061 0.0033 'International Tables Vol C Tables 4.2.6.8 and 6.1.1.4'
O O 0.0106 0.0060 'International Tables Vol C Tables 4.2.6.8 and 6.1.1.4'

loop_
_geom_angle_atom_site_label_1
_geom_angle_atom_site_label_2
_geom_angle_atom_site_label_3
_geom_angle
_geom_angle_site_symmetry_1
_geom_angle_site_symmetry_3
C6 O1 C7 120.90(15) . .
C6 N3 C5 118.68(16) . .
C6 N3 C1 124.36(17) . .
C5 N3 C1 114.82(17) . .
N3 C1 C2 110.43(16) . .
N3 C1 H1A 109.6 . .
C2 C1 H1A 109.6 . .
N3 C1 H1B 109.6 . .
C2 C1 H1B 109.6 . .
H1A C1 H1B 108.1 . .
C3 C2 C1 112.80(16) . .
C3 C2 H2A 109.0 . .
C1 C2 H2A 109.0 . .
C3 C2 H2B 109.0 . .
C1 C2 H2B 109.0 . .
H2A C2 H2B 107.8 . .
C4 C3 C2 107.62(15) . .
C4 C3 C3 113.00(18) . 3_565
C2 C3 C3 113.42(18) . 3_565
C4 C3 H3 107.5 . .
C2 C3 H3 107.5 . .
C3 C3 H3 107.5 3_565 .
C3 C4 C5 112.36(17) . .
C3 C4 H4A 109.1 . .
C5 C4 H4A 109.1 . .
C3 C4 H4B 109.1 . .
C5 C4 H4B 109.1 . .
H4A C4 H4B 107.9 . .
N3 C5 C4 110.44(17) . .
N3 C5 H5A 109.6 . .
C4 C5 H5A 109.6 . .
N3 C5 H5B 109.6 . .
C4 C5 H5B 109.6 . .
H5A C5 H5B 108.1 . .
O2 C6 O1 124.88(18) . .
O2 C6 N3 123.98(18) . .
O1 C6 N3 111.14(16) . .
O1 C7 C10 109.74(18) . .
O1 C7 C9 101.87(16) . .
C10 C7 C9 110.8(2) . .
O1 C7 C8 110.25(18) . .
C10 C7 C8 112.5(2) . .
C9 C7 C8 111.2(2) . .
C7 C8 H8A 109.5 . .
C7 C8 H8B 109.5 . .
H8A C8 H8B 109.5 . .
C7 C8 H8C 109.5 . .
H8A C8 H8C 109.5 . .
H8B C8 H8C 109.5 . .
C7 C9 H9A 109.5 . .
C7 C9 H9B 109.5 . .
H9A C9 H9B 109.5 . .
C7 C9 H9C 109.5 . .
H9A C9 H9C 109.5 . .
H9B C9 H9C 109.5 . .
C7 C10 H10A 109.5 . .
C7 C10 H10B 109.5 . .
H10A C10 H10B 109.5 . .
C7 C10 H10C 109.5 . .
H10A C10 H10C 109.5 . .
H10B C10 H10C 109.5 . .

loop_
_geom_bond_atom_site_label_1
_geom_bond_atom_site_label_2
_geom_bond_distance
_geom_bond_site_symmetry_2
O1 C6 1.338(2) .
O1 C7 1.473(2) .
O2 C6 1.215(2) .
N3 C6 1.353(3) .
N3 C5 1.453(3) .
N3 C1 1.456(2) .
C1 C2 1.522(3) .
C1 H1A 0.9700 .
C1 H1B 0.9700 .
C2 C3 1.521(3) .
C2 H2A 0.9700 .
C2 H2B 0.9700 .
C3 C4 1.517(3) .
C3 C3 1.546(4) 3_565
C3 H3 0.9800 .
C4 C5 1.530(3) .
C4 H4A 0.9700 .
C4 H4B 0.9700 .
C5 H5A 0.9700 .
C5 H5B 0.9700 .
C7 C10 1.502(3) .
C7 C9 1.510(3) .
C7 C8 1.518(3) .
C8 H8A 0.9600 .
C8 H8B 0.9600 .
C8 H8C 0.9600 .
C9 H9A 0.9600 .
C9 H9B 0.9600 .
C9 H9C 0.9600 .
C10 H10A 0.9600 .
C10 H10B 0.9600 .
C10 H10C 0.9600 .

loop_
_geom_torsion_atom_site_label_1
_geom_torsion_atom_site_label_2
_geom_torsion_atom_site_label_3
_geom_torsion_atom_site_label_4
_geom_torsion
_geom_torsion_site_symmetry_1
_geom_torsion_site_symmetry_4
C6 N3 C1 C2 142.7(2) . .
C5 N3 C1 C2 -54.3(2) . .
N3 C1 C2 C3 54.8(2) . .
C1 C2 C3 C4 -55.3(2) . .
C1 C2 C3 C3 178.93(19) . 3_565
C2 C3 C4 C5 55.3(2) . .
C3 C3 C4 C5 -178.65(19) 3_565 .
C6 N3 C5 C4 -141.4(2) . .
C1 N3 C5 C4 54.5(3) . .
C3 C4 C5 N3 -55.3(3) . .
C7 O1 C6 O2 -0.9(3) . .
C7 O1 C6 N3 179.46(17) . .
C5 N3 C6 O2 8.3(3) . .
C1 N3 C6 O2 170.7(2) . .
C5 N3 C6 O1 -172.15(19) . .
C1 N3 C6 O1 -9.7(3) . .
C6 O1 C7 C10 64.5(2) . .
C6 O1 C7 C9 -178.1(2) . .
C6 O1 C7 C8 -60.0(2) . .
